data_1513370
loop_
_publ_author_name
'Li, Yong'
'Wu, Chongming'
'Liu, Dong'
'Proksch, Peter'
'Guo, Peng'
'Lin, Wenhan'

_publ_section_title
;
 Chartarlactams A-P, Phenylspirodrimanes from the Sponge-Associated Fungus
 Stachybotrys chartarum with Antihyperlipidemic Activities.
;
_journal_issue 1
_journal_name_full 'Journal of natural products'
_journal_page_first 138
_journal_page_last 147
_journal_paper_doi 10.1021/np400824u
_journal_volume 77
_journal_year 2014
_chemical_absolute_configuration ad
_chemical_formula_moiety '2(C23 H31 N O5), H2 O'
_chemical_formula_sum 'C23 H32 N O5.5'
_chemical_formula_weight 410.49
_chemical_name_systematic
;
 ? 
;
_space_group_crystal_system monoclinic
_space_group_IT_number 4
_space_group_name_Hall 'P 2yb'
_space_group_name_H-M_alt 'P 1 21 1'
_symmetry_space_group_name_Hall 'P 2yb'
_symmetry_space_group_name_H-M 'P 1 21 1'
_atom_sites_solution_hydrogens geom
_atom_sites_solution_primary direct
_atom_sites_solution_secondary difmap
_audit_creation_date 2012-11-22
_audit_creation_method
;
  Olex2 1.1
  (compiled 2011.02.15 svn.r1672, GUI svn.r3494)
;
_cell_angle_alpha 90.00
_cell_angle_beta 92.885(3)
_cell_angle_gamma 90.00
_cell_formula_units_Z 4
_cell_length_a 10.5137(4)
_cell_length_b 13.1195(5)
_cell_length_c 15.3947(6)
_cell_measurement_reflns_used 7861
_cell_measurement_temperature 131.6
_cell_measurement_theta_max 71.8851
_cell_measurement_theta_min 3.3653
_cell_volume 2120.77(14)
_computing_cell_refinement
;
CrysAlisPro, Agilent Technologies,
Version 1.171.35.11 (release 16-05-2011 CrysAlis171 .NET)
(compiled May 16 2011,17:55:39)
;
_computing_data_collection
;
CrysAlisPro, Agilent Technologies,
Version 1.171.35.11 (release 16-05-2011 CrysAlis171 .NET)
(compiled May 16 2011,17:55:39)
;
_computing_data_reduction
;
CrysAlisPro, Agilent Technologies,
Version 1.171.35.11 (release 16-05-2011 CrysAlis171 .NET)
(compiled May 16 2011,17:55:39)
;
_computing_molecular_graphics
;
O. V. Dolomanov, L. J. Bourhis, R. J. Gildea, J. A. K. Howard and H. Puschmann,
OLEX2: a complete structure solution, refinement and analysis program.
J. Appl. Cryst. (2009). 42, 339-341.
;
_computing_publication_material
;
O. V. Dolomanov, L. J. Bourhis, R. J. Gildea, J. A. K. Howard and H. Puschmann,
OLEX2: a complete structure solution, refinement and analysis program.
J. Appl. Cryst. (2009). 42, 339-341.
;
_computing_structure_refinement 'SHELXL-97 (Sheldrick, 1997)'
_computing_structure_solution 'A short history of SHELX (Sheldrick, 2007)/Bruker'
_diffrn_ambient_temperature 131.6
_diffrn_detector_area_resol_mean 16.0971
_diffrn_measured_fraction_theta_full 0.986
_diffrn_measured_fraction_theta_max 0.986
_diffrn_measurement_details
;
  1 omega  -11.00   16.00   1.0000    1.5000
omega____ theta____ kappa____ phi______ frames
    -        0.0000   37.0000  120.0000 27

  2 omega  -31.00   -6.00   1.0000    1.5000
omega____ theta____ kappa____ phi______ frames
    -        0.0000   87.0000  121.0000 25

  3 omega  -13.00   13.00   1.0000    1.5000
omega____ theta____ kappa____ phi______ frames
    -        0.0000  -87.0000   58.0000 26

  4 omega    6.00   50.00   1.0000    1.5000
omega____ theta____ kappa____ phi______ frames
    -        0.0000   37.0000 -150.0000 44

  5 omega -106.00  -17.00   1.0000    1.5000
omega____ theta____ kappa____ phi______ frames
    -      -42.5000  -37.0000 -120.0000 89

  6 omega  -28.00   -2.00   1.0000    1.5000
omega____ theta____ kappa____ phi______ frames
    -      -42.5000  125.0000  120.0000 26

  7 omega  -95.00  -69.00   1.0000    1.5000
omega____ theta____ kappa____ phi______ frames
    -      -42.5000  125.0000  120.0000 26

  8 omega  -55.00  -22.00   1.0000    1.5000
omega____ theta____ kappa____ phi______ frames
    -      -42.5000  -45.0000   60.0000 33

  9 omega -113.00  -21.00   1.0000    1.5000
omega____ theta____ kappa____ phi______ frames
    -      -42.5000  -45.0000  150.0000 92

 10 omega  -29.00   28.00   1.0000    1.5000
omega____ theta____ kappa____ phi______ frames
    -      -42.5000   45.0000   60.0000 57

 11 omega  -49.00   21.00   1.0000    1.5000
omega____ theta____ kappa____ phi______ frames
    -      -42.5000   45.0000  150.0000 70

 12 omega   31.00   65.00   1.0000    1.5000
omega____ theta____ kappa____ phi______ frames
    -       56.0000   77.0000   30.0000 34

 13 omega   93.00  126.00   1.0000    1.5000
omega____ theta____ kappa____ phi______ frames
    -       56.0000   77.0000   30.0000 33

 14 omega   29.00   97.00   1.0000    1.5000
omega____ theta____ kappa____ phi______ frames
    -       56.0000   78.0000   67.0000 68

 15 omega   82.00  108.00   1.0000    2.0000
omega____ theta____ kappa____ phi______ frames
    -      112.0000   77.0000   90.0000 26

 16 omega   82.00  177.00   1.0000    2.0000
omega____ theta____ kappa____ phi______ frames
    -      112.0000   77.0000    0.0000 95

 17 omega   42.00   93.00   1.0000    2.0000
omega____ theta____ kappa____ phi______ frames
    -      112.0000  -45.0000   90.0000 51

 18 omega   87.00  118.00   1.0000    2.0000
omega____ theta____ kappa____ phi______ frames
    -      112.0000   35.0000  155.0000 31

 19 omega  133.00  160.00   1.0000    2.0000
omega____ theta____ kappa____ phi______ frames
    -      112.0000   77.0000  120.0000 27

 20 omega  122.00  177.00   1.0000    2.0000
omega____ theta____ kappa____ phi______ frames
    -      112.0000   77.0000 -120.0000 55

 21 omega   60.00   88.00   1.0000    2.0000
omega____ theta____ kappa____ phi______ frames
    -      112.0000   15.0000   90.0000 28

 22 omega  102.00  175.00   1.0000    2.0000
omega____ theta____ kappa____ phi______ frames
    -      112.0000  111.0000 -180.0000 73

 23 omega   82.00  107.00   1.0000    2.0000
omega____ theta____ kappa____ phi______ frames
    -      112.0000   77.0000  120.0000 25

 24 omega   82.00  134.00   1.0000    2.0000
omega____ theta____ kappa____ phi______ frames
    -      112.0000   77.0000   30.0000 52

 25 omega  149.00  175.00   1.0000    2.0000
omega____ theta____ kappa____ phi______ frames
    -      112.0000   45.0000   90.0000 26

 26 omega   89.00  121.00   1.0000    2.0000
omega____ theta____ kappa____ phi______ frames
    -      112.0000   45.0000  120.0000 32

 27 omega   41.00   98.00   1.0000    2.0000
omega____ theta____ kappa____ phi______ frames
    -      112.0000  -45.0000 -120.0000 57

 28 omega  151.00  177.00   1.0000    2.0000
omega____ theta____ kappa____ phi______ frames
    -      112.0000  111.0000  150.0000 26

 29 omega   89.00  178.00   1.0000    2.0000
omega____ theta____ kappa____ phi______ frames
    -      112.0000   45.0000   60.0000 89

 30 omega   71.00   96.00   1.0000    2.0000
omega____ theta____ kappa____ phi______ frames
    -      112.0000   15.0000   60.0000 25

 31 omega   80.00  106.00   1.0000    2.0000
omega____ theta____ kappa____ phi______ frames
    -      112.0000   15.0000  120.0000 26

 32 omega  100.00  175.00   1.0000    2.0000
omega____ theta____ kappa____ phi______ frames
    -      112.0000  111.0000 -150.0000 75

 33 omega   78.00  104.00   1.0000    2.0000
omega____ theta____ kappa____ phi______ frames
    -      112.0000   15.0000  150.0000 26

 34 omega   82.00  108.00   1.0000    2.0000
omega____ theta____ kappa____ phi______ frames
    -      112.0000   77.0000   60.0000 26

 35 omega  128.00  177.00   1.0000    2.0000
omega____ theta____ kappa____ phi______ frames
    -      112.0000   15.0000 -180.0000 49

 36 omega   77.00  118.00   1.0000    2.0000
omega____ theta____ kappa____ phi______ frames
    -      112.0000   15.0000 -180.0000 41

 37 omega  122.00  148.00   1.0000    2.0000
omega____ theta____ kappa____ phi______ frames
    -      112.0000   45.0000  150.0000 26

 38 omega  100.00  127.00   1.0000    2.0000
omega____ theta____ kappa____ phi______ frames
    -      112.0000   45.0000   90.0000 27

 39 omega   82.00  113.00   1.0000    2.0000
omega____ theta____ kappa____ phi______ frames
    -      112.0000   77.0000 -120.0000 31
;
_diffrn_measurement_device_type 'Xcalibur, Eos, Gemini'
_diffrn_measurement_method '\w scans'
_diffrn_orient_matrix_UB_11 0.1297340000
_diffrn_orient_matrix_UB_12 0.0115621000
_diffrn_orient_matrix_UB_13 -0.0411762000
_diffrn_orient_matrix_UB_21 -0.0659862000
_diffrn_orient_matrix_UB_22 0.0518872000
_diffrn_orient_matrix_UB_23 -0.0798827000
_diffrn_orient_matrix_UB_31 0.0181190000
_diffrn_orient_matrix_UB_32 0.1047577000
_diffrn_orient_matrix_UB_33 0.0441043000
_diffrn_radiation_monochromator graphite
_diffrn_radiation_type 'Cu K\a'
_diffrn_radiation_wavelength 1.5418
_diffrn_reflns_av_R_equivalents 0.0278
_diffrn_reflns_av_unetI/netI 0.0380
_diffrn_reflns_limit_h_max 12
_diffrn_reflns_limit_h_min -12
_diffrn_reflns_limit_k_max 15
_diffrn_reflns_limit_k_min -15
_diffrn_reflns_limit_l_max 18
_diffrn_reflns_limit_l_min -18
_diffrn_reflns_number 15752
_diffrn_reflns_theta_full 72.12
_diffrn_reflns_theta_max 72.12
_diffrn_reflns_theta_min 4.21
_diffrn_source 'Enhance (Cu) X-ray Source'
_exptl_absorpt_coefficient_mu 0.742
_exptl_absorpt_correction_T_max 1.00000
_exptl_absorpt_correction_T_min 0.94714
_exptl_absorpt_correction_type multi-scan
_exptl_absorpt_process_details
;
CrysAlisPro, Agilent Technologies,
Version 1.171.35.11 (release 16-05-2011 CrysAlis171 .NET)
(compiled May 16 2011,17:55:39)
Empirical absorption correction using spherical harmonics,
 implemented in SCALE3 ABSPACK scaling algorithm.
;
_exptl_crystal_density_diffrn 1.286
_exptl_crystal_density_method 'not measured'
_exptl_crystal_F_000 884
_exptl_crystal_size_max 0.20
_exptl_crystal_size_mid 0.20
_exptl_crystal_size_min 0.08
_refine_diff_density_max 0.269
_refine_diff_density_min -0.204
_refine_diff_density_rms 0.042
_refine_ls_abs_structure_details 'Flack H D (1983), Acta Cryst. A39, 876-881'
_refine_ls_abs_structure_Flack -0.03(12)
_refine_ls_extinction_method none
_refine_ls_goodness_of_fit_ref 1.017
_refine_ls_hydrogen_treatment mixed
_refine_ls_matrix_type full
_refine_ls_number_parameters 552
_refine_ls_number_reflns 7762
_refine_ls_number_restraints 4
_refine_ls_restrained_S_all 1.017
_refine_ls_R_factor_all 0.0412
_refine_ls_R_factor_gt 0.0391
_refine_ls_shift/su_max 0.001
_refine_ls_shift/su_mean 0.000
_refine_ls_structure_factor_coef Fsqd
_refine_ls_weighting_details 'calc w=1/[\s^2^(Fo^2^)+(0.0620P)^2^+0.4286P] where P=(Fo^2^+2Fc^2^)/3'
_refine_ls_weighting_scheme calc
_refine_ls_wR_factor_gt 0.1011
_refine_ls_wR_factor_ref 0.1036
_reflns_number_gt 7393
_reflns_number_total 7762
_reflns_threshold_expression >2sigma(I)
_cod_data_source_file np400824u_si_003.cif
_cod_data_source_block exp_978
_cod_original_cell_volume 2120.76(13)
_cod_database_code 1513370
_reflns_odcompleteness_completeness 99.97
_reflns_odcompleteness_iscentric 1
_reflns_odcompleteness_theta 66.97

loop_
_space_group_symop_id
_space_group_symop_operation_xyz
1 'x, y, z'
2 '-x, y+1/2, -z'

loop_
_atom_site_label
_atom_site_type_symbol
_atom_site_fract_x
_atom_site_fract_y
_atom_site_fract_z
_atom_site_U_iso_or_equiv
_atom_site_adp_type
_atom_site_occupancy
_atom_site_symmetry_multiplicity
_atom_site_calc_flag
_atom_site_refinement_flags
O1 O 0.39384(13) 0.37388(10) 0.20825(9) 0.0174(3) Uani 1 1 d .
O10 O 0.04703(13) 0.20885(11) 0.71591(9) 0.0202(3) Uani 1 1 d .
H10 H 0.0284 0.1476 0.7056 0.030 Uiso 1 1 calc R
O6 O 0.25900(12) 0.48393(11) 0.70158(9) 0.0180(3) Uani 1 1 d .
O8 O 0.26391(13) 0.63664(11) 0.42398(9) 0.0200(3) Uani 1 1 d .
H8 H 0.1990 0.6643 0.4431 0.030 Uiso 1 1 calc R
O2 O 0.18173(14) 0.18564(12) 0.52180(9) 0.0229(3) Uani 1 1 d .
O7 O 0.64276(14) 0.35644(12) 0.45326(10) 0.0272(3) Uani 1 1 d .
O3 O 0.02867(13) 0.51032(11) 0.32291(9) 0.0207(3) Uani 1 1 d .
H3 H -0.0276 0.4976 0.3582 0.031 Uiso 1 1 calc R
O9 O -0.06679(13) 0.25862(11) 0.55552(9) 0.0204(3) Uani 1 1 d .
H9 H 0.0078 0.2359 0.5545 0.031 Uiso 1 1 calc R
O5 O 0.75731(14) 0.45155(12) 0.23485(10) 0.0254(3) Uani 1 1 d .
H5 H 0.7612 0.4719 0.2867 0.038 Uiso 1 1 calc R
C8 C 0.31220(18) 0.36575(15) 0.27365(12) 0.0176(4) Uani 1 1 d .
O4 O 0.69251(14) 0.64441(13) 0.29905(10) 0.0282(3) Uani 1 1 d .
H4 H 0.7626 0.6750 0.2983 0.042 Uiso 1 1 calc R
C37 C 0.03327(17) 0.42449(15) 0.78671(12) 0.0160(4) Uani 1 1 d .
H37 H 0.1167 0.3878 0.7874 0.019 Uiso 1 1 calc R
C6 C 0.12095(18) 0.43824(15) 0.33012(13) 0.0178(4) Uani 1 1 d .
C3 C 0.31847(17) 0.29248(15) 0.33837(12) 0.0169(4) Uani 1 1 d .
C31 C 0.31870(18) 0.48942(15) 0.62564(12) 0.0169(4) Uani 1 1 d .
C5 C 0.12183(17) 0.36314(15) 0.39464(12) 0.0173(4) Uani 1 1 d .
H5A H 0.0564 0.3594 0.4349 0.021 Uiso 1 1 calc R
N1 N 0.35589(16) 0.16557(14) 0.43849(11) 0.0221(4) Uani 1 1 d .
H1 H 0.3910 0.1146 0.4681 0.027 Uiso 1 1 calc R
C33 C 0.14839(18) 0.55381(15) 0.69648(12) 0.0180(4) Uani 1 1 d .
C9 C 0.24055(17) 0.51158(16) 0.19767(12) 0.0188(4) Uani 1 1 d .
H9A H 0.2694 0.5789 0.2200 0.023 Uiso 1 1 calc R
H9B H 0.1630 0.5207 0.1592 0.023 Uiso 1 1 calc R
N2 N 0.58105(17) 0.31432(14) 0.59012(12) 0.0252(4) Uani 1 1 d .
H2 H 0.6380 0.2662 0.6009 0.030 Uiso 1 1 calc R
C42 C -0.06911(18) 0.33884(16) 0.79374(12) 0.0174(4) Uani 1 1 d .
C38 C 0.02647(17) 0.48591(15) 0.69983(12) 0.0168(4) Uani 1 1 d .
C40 C -0.07521(18) 0.32793(16) 0.62740(12) 0.0183(4) Uani 1 1 d .
H40 H -0.1602 0.3622 0.6221 0.022 Uiso 1 1 calc R
C25 C 0.46973(18) 0.44301(16) 0.52359(13) 0.0191(4) Uani 1 1 d .
C36 C 0.04366(19) 0.49672(17) 0.86530(12) 0.0219(4) Uani 1 1 d .
H36A H -0.0337 0.5396 0.8661 0.026 Uiso 1 1 calc R
H36B H 0.0495 0.4563 0.9197 0.026 Uiso 1 1 calc R
C28 C 0.42079(18) 0.51331(16) 0.46302(12) 0.0190(4) Uani 1 1 d .
H28 H 0.4574 0.5214 0.4083 0.023 Uiso 1 1 calc R
C7 C 0.21720(18) 0.43928(15) 0.27057(12) 0.0177(4) Uani 1 1 d .
C2 C 0.22240(18) 0.29407(15) 0.39760(12) 0.0163(4) Uani 1 1 d .
C1 C 0.24739(18) 0.21072(16) 0.46086(12) 0.0188(4) Uani 1 1 d .
C26 C 0.42010(18) 0.42874(15) 0.60474(13) 0.0182(4) Uani 1 1 d .
C29 C 0.31609(18) 0.57156(15) 0.48520(12) 0.0176(4) Uani 1 1 d .
C17 C 0.65326(19) 0.61407(17) 0.21296(14) 0.0227(4) Uani 1 1 d .
H17 H 0.6478 0.6750 0.1740 0.027 Uiso 1 1 calc R
C24 C 0.57467(18) 0.36801(16) 0.51533(14) 0.0227(4) Uani 1 1 d .
C10 C 0.34792(18) 0.45649(15) 0.14917(12) 0.0175(4) Uani 1 1 d .
C41 C -0.06676(18) 0.26888(15) 0.71306(12) 0.0180(4) Uani 1 1 d .
H41 H -0.1413 0.2216 0.7139 0.022 Uiso 1 1 calc R
C15 C 0.46595(18) 0.52535(15) 0.13185(12) 0.0180(4) Uani 1 1 d .
C39 C 0.02687(18) 0.40941(15) 0.62349(12) 0.0174(4) Uani 1 1 d .
H39A H 0.0143 0.4473 0.5681 0.021 Uiso 1 1 calc R
H39B H 0.1113 0.3760 0.6236 0.021 Uiso 1 1 calc R
C35 C 0.1613(2) 0.56486(17) 0.86080(13) 0.0240(4) Uani 1 1 d .
H35A H 0.2384 0.5218 0.8678 0.029 Uiso 1 1 calc R
H35B H 0.1626 0.6133 0.9101 0.029 Uiso 1 1 calc R
C20 C 0.1835(2) 0.33106(18) 0.08222(14) 0.0269(5) Uani 1 1 d .
H20A H 0.2149 0.2764 0.1210 0.040 Uiso 1 1 calc R
H20B H 0.1509 0.3017 0.0270 0.040 Uiso 1 1 calc R
H20C H 0.1150 0.3680 0.1095 0.040 Uiso 1 1 calc R
C34 C 0.1671(2) 0.62540(16) 0.77589(13) 0.0222(4) Uani 1 1 d .
H34 H 0.0960 0.6762 0.7737 0.027 Uiso 1 1 calc R
C13 C 0.5136(2) 0.41312(18) 0.00253(13) 0.0244(4) Uani 1 1 d .
H13A H 0.4917 0.4702 -0.0375 0.029 Uiso 1 1 calc R
H13B H 0.5790 0.3706 -0.0242 0.029 Uiso 1 1 calc R
C11 C 0.29272(19) 0.40487(17) 0.06533(13) 0.0226(4) Uani 1 1 d .
H11 H 0.2573 0.4600 0.0263 0.027 Uiso 1 1 calc R
C32 C 0.15645(19) 0.61133(16) 0.60794(13) 0.0197(4) Uani 1 1 d .
H32A H 0.0772 0.6026 0.5712 0.024 Uiso 1 1 calc R
H32B H 0.1724 0.6850 0.6172 0.024 Uiso 1 1 calc R
C30 C 0.26728(18) 0.56081(15) 0.56768(12) 0.0178(4) Uani 1 1 d .
C4 C 0.41092(18) 0.20818(16) 0.36060(13) 0.0202(4) Uani 1 1 d .
H4A H 0.4130 0.1572 0.3133 0.024 Uiso 1 1 calc R
H4B H 0.4979 0.2347 0.3736 0.024 Uiso 1 1 calc R
C45 C -0.20616(18) 0.37792(17) 0.80171(13) 0.0216(4) Uani 1 1 d .
H45A H -0.2074 0.4294 0.8478 0.032 Uiso 1 1 calc R
H45B H -0.2616 0.3209 0.8160 0.032 Uiso 1 1 calc R
H45C H -0.2367 0.4083 0.7464 0.032 Uiso 1 1 calc R
C44 C -0.09089(18) 0.55687(16) 0.68954(13) 0.0210(4) Uani 1 1 d .
H44A H -0.1636 0.5184 0.6643 0.032 Uiso 1 1 calc R
H44B H -0.0717 0.6138 0.6512 0.032 Uiso 1 1 calc R
H44C H -0.1117 0.5833 0.7467 0.032 Uiso 1 1 calc R
C21 C 0.41954(19) 0.61575(16) 0.07450(13) 0.0219(4) Uani 1 1 d .
H21A H 0.4000 0.5918 0.0150 0.033 Uiso 1 1 calc R
H21B H 0.4864 0.6678 0.0740 0.033 Uiso 1 1 calc R
H21C H 0.3428 0.6451 0.0980 0.033 Uiso 1 1 calc R
C14 C 0.56665(18) 0.45504(15) 0.08955(12) 0.0188(4) Uani 1 1 d .
H14 H 0.5744 0.3942 0.1286 0.023 Uiso 1 1 calc R
C19 C 0.70437(19) 0.49784(17) 0.08694(13) 0.0221(4) Uani 1 1 d .
C12 C 0.3953(2) 0.34928(18) 0.01641(13) 0.0250(4) Uani 1 1 d .
H12A H 0.4210 0.2871 0.0493 0.030 Uiso 1 1 calc R
H12B H 0.3583 0.3275 -0.0410 0.030 Uiso 1 1 calc R
C16 C 0.52199(18) 0.56653(16) 0.21911(12) 0.0193(4) Uani 1 1 d .
H16A H 0.4633 0.6183 0.2412 0.023 Uiso 1 1 calc R
H16B H 0.5277 0.5100 0.2617 0.023 Uiso 1 1 calc R
C46 C -0.0354(2) 0.27302(17) 0.87430(13) 0.0224(4) Uani 1 1 d .
H46A H 0.0553 0.2556 0.8757 0.034 Uiso 1 1 calc R
H46B H -0.0863 0.2104 0.8716 0.034 Uiso 1 1 calc R
H46C H -0.0539 0.3111 0.9269 0.034 Uiso 1 1 calc R
C22 C 0.7210(2) 0.58246(18) 0.01920(15) 0.0286(5) Uani 1 1 d .
H22A H 0.6916 0.5577 -0.0384 0.043 Uiso 1 1 calc R
H22B H 0.8112 0.6013 0.0184 0.043 Uiso 1 1 calc R
H22C H 0.6709 0.6422 0.0345 0.043 Uiso 1 1 calc R
C43 C 0.2935(2) 0.68375(18) 0.77498(15) 0.0283(5) Uani 1 1 d .
H43A H 0.3636 0.6353 0.7696 0.042 Uiso 1 1 calc R
H43B H 0.3065 0.7223 0.8292 0.042 Uiso 1 1 calc R
H43C H 0.2911 0.7309 0.7255 0.042 Uiso 1 1 calc R
C18 C 0.74682(18) 0.53657(16) 0.17812(14) 0.0221(4) Uani 1 1 d .
H18 H 0.8323 0.5695 0.1753 0.027 Uiso 1 1 calc R
C27 C 0.48610(19) 0.34229(16) 0.65167(14) 0.0227(4) Uani 1 1 d .
H27A H 0.5264 0.3645 0.7080 0.027 Uiso 1 1 calc R
H27B H 0.4269 0.2853 0.6616 0.027 Uiso 1 1 calc R
C23 C 0.7967(2) 0.41142(18) 0.06443(14) 0.0269(5) Uani 1 1 d .
H23A H 0.7873 0.3545 0.1048 0.040 Uiso 1 1 calc R
H23B H 0.8845 0.4368 0.0694 0.040 Uiso 1 1 calc R
H23C H 0.7770 0.3882 0.0048 0.040 Uiso 1 1 calc R
O11 O -0.15722(15) 0.48622(13) 0.42720(11) 0.0302(3) Uani 1 1 d D
H11A H -0.212(2) 0.4421(16) 0.440(2) 0.045 Uiso 1 1 d D
H11B H -0.184(3) 0.5456(10) 0.438(2) 0.045 Uiso 1 1 d D

loop_
_atom_site_aniso_label
_atom_site_aniso_U_11
_atom_site_aniso_U_22
_atom_site_aniso_U_33
_atom_site_aniso_U_23
_atom_site_aniso_U_13
_atom_site_aniso_U_12
O1 0.0175(6) 0.0176(7) 0.0173(6) 0.0022(5) 0.0017(5) 0.0001(5)
O10 0.0196(7) 0.0164(7) 0.0245(7) -0.0011(5) -0.0006(5) 0.0013(5)
O6 0.0159(6) 0.0194(7) 0.0186(6) 0.0012(5) 0.0008(5) 0.0024(5)
O8 0.0188(7) 0.0214(8) 0.0198(7) 0.0036(5) 0.0012(5) -0.0009(6)
O2 0.0241(7) 0.0243(8) 0.0204(7) 0.0051(6) 0.0023(5) 0.0026(6)
O7 0.0192(7) 0.0281(9) 0.0348(8) -0.0073(6) 0.0073(6) -0.0004(6)
O3 0.0162(6) 0.0199(8) 0.0265(7) 0.0050(6) 0.0048(5) 0.0025(5)
O9 0.0177(6) 0.0240(8) 0.0192(7) -0.0044(5) -0.0006(5) -0.0010(5)
O5 0.0267(7) 0.0260(8) 0.0233(7) -0.0027(6) -0.0022(6) 0.0044(6)
C8 0.0145(8) 0.0188(10) 0.0193(9) -0.0032(7) -0.0012(7) -0.0023(7)
O4 0.0193(7) 0.0305(9) 0.0347(8) -0.0121(7) -0.0010(6) -0.0022(6)
C37 0.0142(8) 0.0183(10) 0.0155(9) -0.0001(7) 0.0006(6) -0.0001(7)
C6 0.0150(8) 0.0170(10) 0.0213(9) -0.0018(7) -0.0008(7) -0.0029(7)
C3 0.0154(9) 0.0152(10) 0.0200(9) -0.0027(7) -0.0019(7) -0.0007(7)
C31 0.0171(9) 0.0150(9) 0.0186(9) -0.0015(7) -0.0005(7) -0.0039(7)
C5 0.0143(8) 0.0196(10) 0.0181(9) -0.0014(7) 0.0019(7) -0.0004(7)
N1 0.0190(8) 0.0215(9) 0.0256(9) 0.0061(7) -0.0013(6) 0.0030(7)
C33 0.0183(9) 0.0166(10) 0.0191(9) 0.0007(7) 0.0016(7) 0.0022(7)
C9 0.0144(8) 0.0206(10) 0.0212(9) 0.0015(7) 0.0010(7) 0.0004(7)
N2 0.0177(8) 0.0236(10) 0.0343(10) -0.0001(7) 0.0012(7) 0.0050(7)
C42 0.0153(9) 0.0205(10) 0.0163(9) -0.0002(7) 0.0007(7) -0.0011(7)
C38 0.0173(9) 0.0178(10) 0.0154(9) 0.0006(7) 0.0009(7) 0.0005(7)
C40 0.0159(9) 0.0218(10) 0.0171(9) -0.0016(7) 0.0004(7) 0.0014(7)
C25 0.0138(8) 0.0180(10) 0.0256(10) -0.0043(8) 0.0020(7) -0.0040(7)
C36 0.0238(10) 0.0246(11) 0.0174(9) -0.0020(8) 0.0024(7) -0.0030(8)
C28 0.0172(9) 0.0221(11) 0.0179(9) -0.0013(7) 0.0015(7) -0.0071(7)
C7 0.0176(9) 0.0162(10) 0.0190(9) -0.0011(7) -0.0024(7) -0.0015(7)
C2 0.0163(9) 0.0149(10) 0.0174(9) -0.0036(7) -0.0017(7) -0.0021(7)
C1 0.0182(9) 0.0204(10) 0.0174(9) 0.0002(7) -0.0034(7) -0.0015(7)
C26 0.0148(8) 0.0167(10) 0.0229(9) 0.0001(7) -0.0010(7) -0.0033(7)
C29 0.0182(9) 0.0159(10) 0.0183(9) 0.0005(7) -0.0021(7) -0.0060(7)
C17 0.0201(10) 0.0217(11) 0.0263(10) -0.0036(8) 0.0017(8) -0.0012(8)
C24 0.0156(9) 0.0201(11) 0.0321(11) -0.0063(8) -0.0012(8) -0.0010(8)
C10 0.0177(9) 0.0166(10) 0.0180(9) 0.0011(7) -0.0002(7) 0.0016(7)
C41 0.0155(9) 0.0176(10) 0.0210(9) 0.0000(7) 0.0008(7) -0.0022(7)
C15 0.0178(8) 0.0196(10) 0.0168(9) 0.0000(7) 0.0025(7) 0.0010(7)
C39 0.0178(9) 0.0198(10) 0.0146(8) 0.0013(7) 0.0001(7) -0.0008(7)
C35 0.0265(10) 0.0255(11) 0.0200(10) -0.0069(8) 0.0013(8) -0.0037(8)
C20 0.0238(10) 0.0273(12) 0.0291(11) -0.0034(8) -0.0042(8) -0.0038(8)
C34 0.0234(10) 0.0189(11) 0.0244(10) -0.0032(8) 0.0031(8) -0.0010(8)
C13 0.0276(10) 0.0274(12) 0.0186(9) -0.0041(8) 0.0040(8) 0.0008(9)
C11 0.0200(10) 0.0252(11) 0.0223(10) -0.0034(8) -0.0022(8) -0.0005(8)
C32 0.0206(9) 0.0168(10) 0.0218(10) 0.0027(7) 0.0021(7) 0.0017(7)
C30 0.0154(8) 0.0168(10) 0.0211(9) -0.0012(7) -0.0011(7) -0.0017(7)
C4 0.0169(9) 0.0199(10) 0.0238(9) 0.0017(7) 0.0015(7) 0.0001(7)
C45 0.0181(9) 0.0261(11) 0.0208(9) -0.0005(8) 0.0035(7) 0.0001(8)
C44 0.0185(9) 0.0224(11) 0.0223(9) 0.0035(8) 0.0024(7) 0.0039(8)
C21 0.0218(10) 0.0195(11) 0.0245(10) 0.0037(8) 0.0036(8) 0.0016(8)
C14 0.0217(9) 0.0181(10) 0.0171(9) -0.0009(7) 0.0046(7) -0.0005(8)
C19 0.0218(10) 0.0208(11) 0.0241(10) -0.0004(8) 0.0066(7) -0.0001(8)
C12 0.0276(11) 0.0259(11) 0.0212(10) -0.0064(8) -0.0001(8) -0.0023(9)
C16 0.0186(9) 0.0197(10) 0.0199(9) -0.0027(8) 0.0043(7) 0.0004(7)
C46 0.0237(10) 0.0234(11) 0.0201(9) 0.0003(8) 0.0001(7) -0.0023(8)
C22 0.0273(11) 0.0281(12) 0.0312(11) 0.0045(9) 0.0095(8) 0.0002(9)
C43 0.0298(11) 0.0234(12) 0.0320(11) -0.0070(9) 0.0035(9) -0.0061(9)
C18 0.0161(9) 0.0214(11) 0.0292(10) -0.0016(8) 0.0043(7) -0.0025(8)
C27 0.0176(9) 0.0205(11) 0.0299(11) 0.0013(8) 0.0005(8) 0.0033(8)
C23 0.0256(11) 0.0283(12) 0.0275(11) -0.0010(8) 0.0080(8) 0.0021(9)
O11 0.0294(8) 0.0224(8) 0.0401(9) -0.0004(7) 0.0158(7) -0.0007(6)

loop_
_atom_type_symbol
_atom_type_description
_atom_type_scat_dispersion_real
_atom_type_scat_dispersion_imag
_atom_type_scat_source
C C 0.0181 0.0091 'International Tables Vol C Tables 4.2.6.8 and 6.1.1.4'
H H 0.0000 0.0000 'International Tables Vol C Tables 4.2.6.8 and 6.1.1.4'
N N 0.0311 0.0180 'International Tables Vol C Tables 4.2.6.8 and 6.1.1.4'
O O 0.0492 0.0322 'International Tables Vol C Tables 4.2.6.8 and 6.1.1.4'

loop_
_geom_angle_atom_site_label_1
_geom_angle_atom_site_label_2
_geom_angle_atom_site_label_3
_geom_angle
C8 O1 C10 108.29(14)
C41 O10 H10 109.5
C31 O6 C33 108.54(14)
C29 O8 H8 109.5
C6 O3 H3 109.5
C40 O9 H9 109.5
C18 O5 H5 109.5
O1 C8 C3 125.36(18)
O1 C8 C7 113.60(17)
C3 C8 C7 121.04(18)
C17 O4 H4 109.5
C42 C37 H37 105.1
C38 C37 H37 105.1
C38 C37 C42 115.37(15)
C36 C37 H37 105.1
C36 C37 C42 114.25(15)
C36 C37 C38 110.80(16)
O3 C6 C5 121.92(17)
O3 C6 C7 118.54(18)
C5 C6 C7 119.53(18)
C8 C3 C2 116.79(17)
C8 C3 C4 133.09(18)
C2 C3 C4 110.12(17)
O6 C31 C26 124.49(18)
O6 C31 C30 114.12(17)
C26 C31 C30 121.37(18)
C6 C5 H5A 121.3
C2 C5 C6 117.38(17)
C2 C5 H5A 121.3
C1 N1 H1 122.7
C1 N1 C4 114.54(16)
C4 N1 H1 122.7
O6 C33 C38 106.77(14)
O6 C33 C34 105.44(15)
O6 C33 C32 105.56(14)
C38 C33 C32 112.58(15)
C34 C33 C38 113.05(15)
C34 C33 C32 112.69(16)
H9A C9 H9B 109.2
C7 C9 H9A 111.3
C7 C9 H9B 111.3
C7 C9 C10 102.39(16)
C10 C9 H9A 111.3
C10 C9 H9B 111.3
C24 N2 H2 122.7
C24 N2 C27 114.67(17)
C27 N2 H2 122.7
C41 C42 C37 109.41(15)
C45 C42 C37 114.60(17)
C45 C42 C41 108.34(15)
C46 C42 C37 109.14(15)
C46 C42 C41 107.60(16)
C46 C42 C45 107.52(16)
C37 C38 C33 108.67(14)
C39 C38 C37 108.35(16)
C39 C38 C33 108.13(15)
C39 C38 C44 110.21(15)
C44 C38 C37 113.60(15)
C44 C38 C33 107.73(15)
O9 C40 H40 108.1
O9 C40 C41 109.88(16)
O9 C40 C39 110.09(15)
C41 C40 H40 108.1
C39 C40 H40 108.1
C39 C40 C41 112.38(15)
C28 C25 C24 129.17(18)
C26 C25 C28 123.26(18)
C26 C25 C24 107.52(18)
C37 C36 H36A 109.5
C37 C36 H36B 109.5
H36A C36 H36B 108.1
C35 C36 C37 110.51(16)
C35 C36 H36A 109.5
C35 C36 H36B 109.5
C25 C28 H28 121.0
C25 C28 C29 117.92(17)
C29 C28 H28 121.0
C8 C7 C6 120.93(18)
C8 C7 C9 108.70(17)
C6 C7 C9 130.37(18)
C3 C2 C1 108.00(17)
C5 C2 C3 124.22(18)
C5 C2 C1 127.78(17)
O2 C1 N1 126.13(19)
O2 C1 C2 127.49(19)
N1 C1 C2 106.37(16)
C31 C26 C25 117.42(18)
C31 C26 C27 131.98(18)
C25 C26 C27 110.48(18)
O8 C29 C28 117.86(17)
O8 C29 C30 122.40(18)
C28 C29 C30 119.73(18)
O4 C17 H17 109.9
O4 C17 C16 106.12(16)
O4 C17 C18 110.51(17)
C16 C17 H17 109.9
C16 C17 C18 110.52(17)
C18 C17 H17 109.9
O7 C24 N2 126.3(2)
O7 C24 C25 127.6(2)
N2 C24 C25 106.12(17)
O1 C10 C9 105.45(14)
O1 C10 C15 106.84(14)
O1 C10 C11 106.84(16)
C9 C10 C15 114.32(16)
C11 C10 C9 110.62(15)
C11 C10 C15 112.19(15)
O10 C41 C42 110.44(15)
O10 C41 C40 108.52(15)
O10 C41 H41 108.3
C42 C41 H41 108.3
C40 C41 C42 112.94(16)
C40 C41 H41 108.3
C10 C15 C14 106.73(15)
C21 C15 C10 108.05(15)
C21 C15 C14 114.50(15)
C16 C15 C10 109.00(15)
C16 C15 C21 109.03(16)
C16 C15 C14 109.40(15)
C38 C39 H39A 108.9
C38 C39 H39B 108.9
C40 C39 C38 113.45(15)
C40 C39 H39A 108.9
C40 C39 H39B 108.9
H39A C39 H39B 107.7
C36 C35 H35A 108.7
C36 C35 H35B 108.7
C36 C35 C34 114.08(17)
H35A C35 H35B 107.6
C34 C35 H35A 108.7
C34 C35 H35B 108.7
H20A C20 H20B 109.5
H20A C20 H20C 109.5
H20B C20 H20C 109.5
C11 C20 H20A 109.5
C11 C20 H20B 109.5
C11 C20 H20C 109.5
C33 C34 H34 108.2
C35 C34 C33 110.51(17)
C35 C34 H34 108.2
C35 C34 C43 109.74(17)
C43 C34 C33 111.80(16)
C43 C34 H34 108.2
H13A C13 H13B 108.2
C14 C13 H13A 109.7
C14 C13 H13B 109.7
C12 C13 H13A 109.7
C12 C13 H13B 109.7
C12 C13 C14 109.83(16)
C10 C11 H11 107.4
C20 C11 C10 112.83(17)
C20 C11 H11 107.4
C12 C11 C10 112.05(16)
C12 C11 C20 109.55(18)
C12 C11 H11 107.4
C33 C32 H32A 111.2
C33 C32 H32B 111.2
H32A C32 H32B 109.1
C30 C32 C33 102.95(15)
C30 C32 H32A 111.2
C30 C32 H32B 111.2
C31 C30 C29 120.23(18)
C31 C30 C32 108.58(17)
C29 C30 C32 131.09(18)
C3 C4 H4A 111.6
C3 C4 H4B 111.6
N1 C4 C3 100.93(15)
N1 C4 H4A 111.6
N1 C4 H4B 111.6
H4A C4 H4B 109.4
C42 C45 H45A 109.5
C42 C45 H45B 109.5
C42 C45 H45C 109.5
H45A C45 H45B 109.5
H45A C45 H45C 109.5
H45B C45 H45C 109.5
C38 C44 H44A 109.5
C38 C44 H44B 109.5
C38 C44 H44C 109.5
H44A C44 H44B 109.5
H44A C44 H44C 109.5
H44B C44 H44C 109.5
C15 C21 H21A 109.5
C15 C21 H21B 109.5
C15 C21 H21C 109.5
H21A C21 H21B 109.5
H21A C21 H21C 109.5
H21B C21 H21C 109.5
C15 C14 H14 104.8
C13 C14 C15 110.58(16)
C13 C14 H14 104.8
C13 C14 C19 113.98(16)
C19 C14 C15 116.53(16)
C19 C14 H14 104.8
C22 C19 C14 114.56(17)
C22 C19 C23 106.46(16)
C18 C19 C14 108.87(15)
C18 C19 C22 110.02(18)
C18 C19 C23 106.91(17)
C23 C19 C14 109.73(17)
C13 C12 C11 114.05(18)
C13 C12 H12A 108.7
C13 C12 H12B 108.7
C11 C12 H12A 108.7
C11 C12 H12B 108.7
H12A C12 H12B 107.6
C17 C16 C15 113.49(16)
C17 C16 H16A 108.9
C17 C16 H16B 108.9
C15 C16 H16A 108.9
C15 C16 H16B 108.9
H16A C16 H16B 107.7
C42 C46 H46A 109.5
C42 C46 H46B 109.5
C42 C46 H46C 109.5
H46A C46 H46B 109.5
H46A C46 H46C 109.5
H46B C46 H46C 109.5
C19 C22 H22A 109.5
C19 C22 H22B 109.5
C19 C22 H22C 109.5
H22A C22 H22B 109.5
H22A C22 H22C 109.5
H22B C22 H22C 109.5
C34 C43 H43A 109.5
C34 C43 H43B 109.5
C34 C43 H43C 109.5
H43A C43 H43B 109.5
H43A C43 H43C 109.5
H43B C43 H43C 109.5
O5 C18 C17 109.78(16)
O5 C18 C19 108.20(17)
O5 C18 H18 108.9
C17 C18 C19 112.17(17)
C17 C18 H18 108.9
C19 C18 H18 108.9
N2 C27 C26 101.13(17)
N2 C27 H27A 111.5
N2 C27 H27B 111.5
C26 C27 H27A 111.5
C26 C27 H27B 111.5
H27A C27 H27B 109.4
C19 C23 H23A 109.5
C19 C23 H23B 109.5
C19 C23 H23C 109.5
H23A C23 H23B 109.5
H23A C23 H23C 109.5
H23B C23 H23C 109.5
H11A O11 H11B 110(2)

loop_
_geom_bond_atom_site_label_1
_geom_bond_atom_site_label_2
_geom_bond_distance
O1 C8 1.360(2)
O1 C10 1.480(2)
O10 H10 0.8400
O10 C41 1.431(2)
O6 C31 1.356(2)
O6 C33 1.480(2)
O8 H8 0.8400
O8 C29 1.366(2)
O2 C1 1.237(2)
O7 C24 1.232(3)
O3 H3 0.8400
O3 C6 1.355(2)
O9 H9 0.8400
O9 C40 1.438(2)
O5 H5 0.8400
O5 C18 1.418(3)
C8 C3 1.384(3)
C8 C7 1.388(3)
O4 H4 0.8400
O4 C17 1.425(3)
C37 H37 1.0000
C37 C42 1.564(3)
C37 C38 1.560(2)
C37 C36 1.536(3)
C6 C5 1.399(3)
C6 C7 1.399(3)
C3 C2 1.395(3)
C3 C4 1.501(3)
C31 C26 1.381(3)
C31 C30 1.385(3)
C5 H5A 0.9500
C5 C2 1.392(3)
N1 H1 0.8800
N1 C1 1.345(3)
N1 C4 1.468(3)
C33 C38 1.564(3)
C33 C34 1.546(3)
C33 C32 1.564(3)
C9 H9A 0.9900
C9 H9B 0.9900
C9 C7 1.499(3)
C9 C10 1.562(3)
N2 H2 0.8800
N2 C24 1.348(3)
N2 C27 1.458(3)
C42 C41 1.546(3)
C42 C45 1.540(3)
C42 C46 1.538(3)
C38 C39 1.546(3)
C38 C44 1.548(3)
C40 H40 1.0000
C40 C41 1.528(3)
C40 C39 1.518(3)
C25 C28 1.392(3)
C25 C26 1.391(3)
C25 C24 1.489(3)
C36 H36A 0.9900
C36 H36B 0.9900
C36 C35 1.530(3)
C28 H28 0.9500
C28 C29 1.397(3)
C2 C1 1.479(3)
C26 C27 1.496(3)
C29 C30 1.400(3)
C17 H17 1.0000
C17 C16 1.522(3)
C17 C18 1.530(3)
C10 C15 1.569(3)
C10 C11 1.545(3)
C41 H41 1.0000
C15 C21 1.543(3)
C15 C14 1.570(3)
C15 C16 1.538(3)
C39 H39A 0.9900
C39 H39B 0.9900
C35 H35A 0.9900
C35 H35B 0.9900
C35 C34 1.533(3)
C20 H20A 0.9800
C20 H20B 0.9800
C20 H20C 0.9800
C20 C11 1.534(3)
C34 H34 1.0000
C34 C43 1.534(3)
C13 H13A 0.9900
C13 H13B 0.9900
C13 C14 1.527(3)
C13 C12 1.524(3)
C11 H11 1.0000
C11 C12 1.531(3)
C32 H32A 0.9900
C32 H32B 0.9900
C32 C30 1.501(3)
C4 H4A 0.9900
C4 H4B 0.9900
C45 H45A 0.9800
C45 H45B 0.9800
C45 H45C 0.9800
C44 H44A 0.9800
C44 H44B 0.9800
C44 H44C 0.9800
C21 H21A 0.9800
C21 H21B 0.9800
C21 H21C 0.9800
C14 H14 1.0000
C14 C19 1.555(3)
C19 C22 1.539(3)
C19 C18 1.538(3)
C19 C23 1.543(3)
C12 H12A 0.9900
C12 H12B 0.9900
C16 H16A 0.9900
C16 H16B 0.9900
C46 H46A 0.9800
C46 H46B 0.9800
C46 H46C 0.9800
C22 H22A 0.9800
C22 H22B 0.9800
C22 H22C 0.9800
C43 H43A 0.9800
C43 H43B 0.9800
C43 H43C 0.9800
C18 H18 1.0000
C27 H27A 0.9900
C27 H27B 0.9900
C23 H23A 0.9800
C23 H23B 0.9800
C23 H23C 0.9800
O11 H11A 0.847(10)
O11 H11B 0.850(10)

loop_
_geom_torsion_atom_site_label_1
_geom_torsion_atom_site_label_2
_geom_torsion_atom_site_label_3
_geom_torsion_atom_site_label_4
_geom_torsion
O1 C8 C3 C2 -177.24(17)
O1 C8 C3 C4 3.5(3)
O1 C8 C7 C6 176.27(17)
O1 C8 C7 C9 -4.2(2)
O1 C10 C15 C21 -176.86(15)
O1 C10 C15 C14 59.54(18)
O1 C10 C15 C16 -58.51(19)
O1 C10 C11 C20 59.0(2)
O1 C10 C11 C12 -65.2(2)
O6 C31 C26 C25 179.19(17)
O6 C31 C26 C27 3.5(3)
O6 C31 C30 C29 -177.27(16)
O6 C31 C30 C32 -0.5(2)
O6 C33 C38 C37 59.54(18)
O6 C33 C38 C39 -57.87(18)
O6 C33 C38 C44 -176.97(14)
O6 C33 C34 C35 -64.08(19)
O6 C33 C34 C43 58.5(2)
O6 C33 C32 C30 4.57(19)
O8 C29 C30 C31 176.11(17)
O8 C29 C30 C32 0.2(3)
O3 C6 C5 C2 -178.61(17)
O3 C6 C7 C8 -178.38(17)
O3 C6 C7 C9 2.2(3)
O9 C40 C41 O10 54.64(19)
O9 C40 C41 C42 177.44(15)
O9 C40 C39 C38 -178.69(15)
C8 O1 C10 C9 10.53(19)
C8 O1 C10 C15 132.54(15)
C8 O1 C10 C11 -107.20(16)
C8 C3 C2 C5 0.8(3)
C8 C3 C2 C1 -179.68(16)
C8 C3 C4 N1 178.5(2)
O4 C17 C16 C15 -177.90(16)
O4 C17 C18 O5 56.9(2)
O4 C17 C18 C19 177.19(17)
C37 C42 C41 O10 70.44(19)
C37 C42 C41 C40 -51.3(2)
C37 C38 C39 C40 53.2(2)
C37 C36 C35 C34 55.0(2)
C6 C5 C2 C3 -2.9(3)
C6 C5 C2 C1 177.64(18)
C3 C8 C7 C6 -3.4(3)
C3 C8 C7 C9 176.08(17)
C3 C2 C1 O2 -177.81(19)
C3 C2 C1 N1 1.3(2)
C31 O6 C33 C38 114.92(16)
C31 O6 C33 C34 -124.58(16)
C31 O6 C33 C32 -5.10(19)
C31 C26 C27 N2 178.7(2)
C5 C6 C7 C8 1.2(3)
C5 C6 C7 C9 -178.21(19)
C5 C2 C1 O2 1.7(3)
C5 C2 C1 N1 -179.16(18)
C33 O6 C31 C26 -174.79(17)
C33 O6 C31 C30 3.7(2)
C33 C38 C39 C40 170.86(15)
C33 C32 C30 C31 -2.6(2)
C33 C32 C30 C29 173.6(2)
C9 C10 C15 C21 -60.6(2)
C9 C10 C15 C14 175.79(15)
C9 C10 C15 C16 57.7(2)
C9 C10 C11 C20 -55.3(2)
C9 C10 C11 C12 -179.53(17)
C42 C37 C38 C33 -169.88(15)
C42 C37 C38 C39 -52.6(2)
C42 C37 C38 C44 70.2(2)
C42 C37 C36 C35 169.53(16)
C38 C37 C42 C41 52.2(2)
C38 C37 C42 C45 -69.7(2)
C38 C37 C42 C46 169.65(16)
C38 C37 C36 C35 -58.1(2)
C38 C33 C34 C35 52.2(2)
C38 C33 C34 C43 174.76(17)
C38 C33 C32 C30 -111.55(17)
C25 C28 C29 O8 -176.59(17)
C25 C28 C29 C30 2.5(3)
C25 C26 C27 N2 2.9(2)
C36 C37 C42 C41 -177.71(16)
C36 C37 C42 C45 60.4(2)
C36 C37 C42 C46 -60.2(2)
C36 C37 C38 C33 58.33(19)
C36 C37 C38 C39 175.60(15)
C36 C37 C38 C44 -61.6(2)
C36 C35 C34 C33 -51.5(2)
C36 C35 C34 C43 -175.20(17)
C28 C25 C26 C31 -1.2(3)
C28 C25 C26 C27 175.32(18)
C28 C25 C24 O7 3.1(3)
C28 C25 C24 N2 -176.90(19)
C28 C29 C30 C31 -3.0(3)
C28 C29 C30 C32 -178.89(19)
C7 C8 C3 C2 2.4(3)
C7 C8 C3 C4 -176.84(19)
C7 C6 C5 C2 1.8(3)
C7 C9 C10 O1 -12.28(18)
C7 C9 C10 C15 -129.33(16)
C7 C9 C10 C11 102.88(18)
C2 C3 C4 N1 -0.8(2)
C1 N1 C4 C3 1.7(2)
C26 C31 C30 C29 1.3(3)
C26 C31 C30 C32 178.01(17)
C26 C25 C28 C29 -0.5(3)
C26 C25 C24 O7 -179.7(2)
C26 C25 C24 N2 0.3(2)
C24 N2 C27 C26 -2.8(2)
C24 C25 C28 C29 176.30(19)
C24 C25 C26 C31 -178.59(16)
C24 C25 C26 C27 -2.0(2)
C10 O1 C8 C3 175.38(17)
C10 O1 C8 C7 -4.3(2)
C10 C9 C7 C8 10.2(2)
C10 C9 C7 C6 -170.38(19)
C10 C15 C14 C13 62.3(2)
C10 C15 C14 C19 -165.40(16)
C10 C15 C16 C17 166.89(16)
C10 C11 C12 C13 -49.3(2)
C41 C40 C39 C38 -55.8(2)
C15 C10 C11 C20 175.73(16)
C15 C10 C11 C12 51.5(2)
C15 C14 C19 C22 -73.9(2)
C15 C14 C19 C18 49.8(2)
C15 C14 C19 C23 166.48(16)
C39 C40 C41 O10 -68.3(2)
C39 C40 C41 C42 54.5(2)
C20 C11 C12 C13 -175.33(17)
C34 C33 C38 C37 -56.0(2)
C34 C33 C38 C39 -173.37(16)
C34 C33 C38 C44 67.5(2)
C34 C33 C32 C30 119.14(17)
C13 C14 C19 C22 56.8(2)
C13 C14 C19 C18 -179.51(17)
C13 C14 C19 C23 -62.8(2)
C11 C10 C15 C21 66.4(2)
C11 C10 C15 C14 -57.2(2)
C11 C10 C15 C16 -175.28(16)
C32 C33 C38 C37 174.93(16)
C32 C33 C38 C39 57.51(19)
C32 C33 C38 C44 -61.59(19)
C32 C33 C34 C35 -178.73(16)
C32 C33 C34 C43 -56.2(2)
C30 C31 C26 C25 0.8(3)
C30 C31 C26 C27 -174.8(2)
C4 C3 C2 C5 -179.81(17)
C4 C3 C2 C1 -0.2(2)
C4 N1 C1 O2 177.19(19)
C4 N1 C1 C2 -1.9(2)
C45 C42 C41 O10 -163.98(16)
C45 C42 C41 C40 74.3(2)
C44 C38 C39 C40 -71.6(2)
C21 C15 C14 C13 -57.2(2)
C21 C15 C14 C19 75.1(2)
C21 C15 C16 C17 -75.4(2)
C14 C15 C16 C17 50.5(2)
C14 C13 C12 C11 53.9(2)
C14 C19 C18 O5 66.6(2)
C14 C19 C18 C17 -54.7(2)
C12 C13 C14 C15 -61.0(2)
C12 C13 C14 C19 165.43(18)
C16 C17 C18 O5 -60.3(2)
C16 C17 C18 C19 60.0(2)
C16 C15 C14 C13 -179.88(16)
C16 C15 C14 C19 -47.6(2)
C46 C42 C41 O10 -48.0(2)
C46 C42 C41 C40 -169.75(15)
C22 C19 C18 O5 -167.11(16)
C22 C19 C18 C17 71.7(2)
C18 C17 C16 C15 -58.1(2)
C27 N2 C24 O7 -178.3(2)
C27 N2 C24 C25 1.7(2)
C23 C19 C18 O5 -51.9(2)
C23 C19 C18 C17 -173.13(17)
